data_7117781
loop_
_publ_author_name
'Ryan J. Roberts'
'Debbie Le'
'Daniel B. Leznoff'

_publ_section_title
;
 Controlling intermolecular aurophilicity in emissive dinuclear Au(I)
 materials and their luminescent response to ammonia vapour
;
_journal_name_full Chem.Commun.
_journal_page_first 14299
_journal_paper_doi 10.1039/C5cc05277G
_journal_volume 51
_journal_year 2015
_chemical_formula_moiety 'C8 Au2 N4 S4, 2(C5 H9 N2)'
_chemical_formula_sum 'C18 H18 Au2 N8 S4'
_chemical_formula_weight 868.58
_space_group_IT_number 15
_symmetry_cell_setting monoclinic
_symmetry_space_group_name_Hall '-C 2yc'
_symmetry_space_group_name_H-M 'C 1 2/c 1'
_atom_sites_solution_hydrogens geom
_audit_update_record
;
2015-05-20 deposited with the CCDC.
2015-07-24 downloaded from the CCDC.
;
_cell_angle_alpha 90
_cell_angle_beta 90.276(5)
_cell_angle_gamma 90
_cell_formula_units_Z 4
_cell_length_a 17.112(4)
_cell_length_b 12.896(4)
_cell_length_c 11.447(3)
_cell_measurement_temperature 150(2)
_cell_volume 2526.1(12)
_computing_cell_refinement 'Bruker SAINT v8.32B'
_computing_data_collection 'Bruker APEX2 v2013.6.2'
_computing_data_reduction 'Bruker SAINT v8.32B'
_computing_structure_solution
; 
 SHELXL-2013 (Sheldrick, 2013)
;
_diffrn_ambient_temperature 150(2)
_diffrn_measured_fraction_theta_full 1.000
_diffrn_measured_fraction_theta_max 1.000
_diffrn_measurement_device_type 'Bruker APEX-II'
_diffrn_measurement_method '\w scans'
_diffrn_radiation_monochromator 'Si-<111> channel cut crystal'
_diffrn_radiation_type Synchrotron
_diffrn_radiation_wavelength 0.77490
_diffrn_reflns_av_R_equivalents 0.1138
_diffrn_reflns_limit_h_max 21
_diffrn_reflns_limit_h_min -21
_diffrn_reflns_limit_k_max 16
_diffrn_reflns_limit_k_min -16
_diffrn_reflns_limit_l_max 14
_diffrn_reflns_limit_l_min -14
_diffrn_reflns_number 13873
_diffrn_reflns_theta_full 27.706
_diffrn_reflns_theta_max 28.966
_diffrn_reflns_theta_min 2.156
_exptl_absorpt_coefficient_mu 14.813
_exptl_absorpt_correction_T_max 0.7462
_exptl_absorpt_correction_T_min 0.4465
_exptl_absorpt_correction_type multi-scan
_exptl_absorpt_process_details '(Sheldrich , 1996)'
_exptl_crystal_colour orange
_exptl_crystal_density_diffrn 2.284
_exptl_crystal_description needle
_exptl_crystal_F_000 1616
_exptl_crystal_preparation Luminescent
_exptl_crystal_recrystallization_method 'Re-crystallisation from solvent: water/acetone'
_exptl_crystal_size_max 0.021
_exptl_crystal_size_mid 0.005
_exptl_crystal_size_min 0.005
_refine_diff_density_max 2.747
_refine_diff_density_min -4.116
_refine_ls_extinction_coef .
_refine_ls_extinction_method none
_refine_ls_goodness_of_fit_ref 1.060
_refine_ls_hydrogen_treatment constr
_refine_ls_matrix_type full
_refine_ls_number_parameters 147
_refine_ls_number_reflns 2593
_refine_ls_number_restraints 24
_refine_ls_restrained_S_all 1.173
_refine_ls_R_factor_all 0.0541
_refine_ls_R_factor_gt 0.0474
_refine_ls_shift/su_max 0.001
_refine_ls_shift/su_mean 0.000
_refine_ls_structure_factor_coef Fsqd
_refine_ls_weighting_details 'w=1/[\s^2^(Fo^2^)+(0.0612P)^2^] where P=(Fo^2^+2Fc^2^)/3'
_refine_ls_weighting_scheme calc
_refine_ls_wR_factor_gt 0.1149
_refine_ls_wR_factor_ref 0.1204
_reflns_Friedel_coverage 0.000
_reflns_Friedel_fraction_full .
_reflns_Friedel_fraction_max .
_reflns_number_gt 2275
_reflns_number_total 2593
_reflns_threshold_expression 'I > 2\s(I)'
_cod_data_source_file c5cc05277g2.cif
_cod_data_source_block DMPzAuimnt
_cod_original_cell_volume 2526.2(12)
_cod_original_sg_symbol_H-M 'C 2/c'
_cod_database_code 7117781

loop_
_symmetry_equiv_pos_as_xyz
'x, y, z'
'-x, y, -z+1/2'
'x+1/2, y+1/2, z'
'-x+1/2, y+1/2, -z+1/2'
'-x, -y, -z'
'x, -y, z-1/2'
'-x+1/2, -y+1/2, -z'
'x+1/2, -y+1/2, z-1/2'

loop_
_atom_site_label
_atom_site_type_symbol
_atom_site_fract_x
_atom_site_fract_y
_atom_site_fract_z
_atom_site_U_iso_or_equiv
_atom_site_adp_type
_atom_site_occupancy
_atom_site_site_symmetry_order
_atom_site_calc_flag
_atom_site_refinement_flags_posn
_atom_site_refinement_flags_adp
_atom_site_refinement_flags_occupancy
_atom_site_disorder_assembly
_atom_site_disorder_group
Au1 Au 0.49055(2) 0.48591(3) 0.37950(2) 0.02176(16) Uani 1 1 d . U . . .
C1 C 0.5997(5) 0.3063(6) 0.5112(5) 0.0224(17) Uani 1 1 d . U . . .
S1 S 0.56195(14) 0.33599(17) 0.37578(14) 0.0284(5) Uani 1 1 d . U . . .
N1 N 0.8130(5) 0.1803(7) 0.8963(6) 0.043(2) Uani 1 1 d . . . . .
H1 H 0.7847 0.1483 0.8431 0.051 Uiso 1 1 calc R U . . .
N2 N 0.8507(5) 0.2676(6) 0.8812(6) 0.041(2) Uani 1 1 d . . . . .
H2 H 0.8504 0.3039 0.8161 0.049 Uiso 1 1 calc R U . . .
C2 C 0.6452(5) 0.2161(6) 0.5159(6) 0.0238(17) Uani 1 1 d . . . . .
S2 S 0.58622(16) 0.36989(19) 0.64003(15) 0.0383(6) Uani 1 1 d . U . . .
C4 C 0.6827(5) 0.1817(6) 0.6216(7) 0.0288(19) Uani 1 1 d . . . . .
N4 N 0.7131(5) 0.1530(6) 0.7049(5) 0.0378(19) Uani 1 1 d . . . . .
C3 C 0.6570(6) 0.1551(7) 0.4156(6) 0.030(2) Uani 1 1 d . . . . .
N3 N 0.6665(5) 0.1062(6) 0.3307(6) 0.044(2) Uani 1 1 d . . . . .
C5 C 0.8250(5) 0.1476(7) 1.0069(6) 0.0299(19) Uani 1 1 d . . . . .
C9 C 0.9374(7) 0.3896(9) 0.9864(12) 0.073(4) Uani 1 1 d . . . . .
H9A H 0.9039 0.4481 1.0080 0.109 Uiso 1 1 calc R U . . .
H9B H 0.9619 0.4037 0.9108 0.109 Uiso 1 1 calc R U . . .
H9C H 0.9780 0.3802 1.0461 0.109 Uiso 1 1 calc R U . . .
C8 C 0.8895(6) 0.2941(7) 0.9776(8) 0.036(2) Uani 1 1 d . . . . .
C7 C 0.8731(6) 0.2185(7) 1.0591(6) 0.033(2) Uani 1 1 d . . . . .
H7 H 0.8919 0.2162 1.1373 0.039 Uiso 1 1 calc R U . . .
C6 C 0.7888(6) 0.0524(8) 1.0528(10) 0.051(3) Uani 1 1 d . . . . .
H6A H 0.8278 -0.0032 1.0553 0.077 Uiso 1 1 calc R U . . .
H6B H 0.7453 0.0318 1.0018 0.077 Uiso 1 1 calc R U . . .
H6C H 0.7692 0.0654 1.1317 0.077 Uiso 1 1 calc R U . . .

loop_
_atom_site_aniso_label
_atom_site_aniso_U_11
_atom_site_aniso_U_22
_atom_site_aniso_U_33
_atom_site_aniso_U_23
_atom_site_aniso_U_13
_atom_site_aniso_U_12
Au1 0.0332(3) 0.0296(2) 0.00249(19) 0.00078(10) 0.00261(14) 0.00261(12)
C1 0.033(4) 0.029(4) 0.006(3) 0.001(3) 0.008(3) 0.002(3)
S1 0.0445(13) 0.0370(12) 0.0037(7) -0.0003(7) 0.0017(7) 0.0080(10)
N1 0.055(6) 0.062(6) 0.011(3) -0.006(3) -0.007(3) 0.014(5)
N2 0.063(6) 0.047(5) 0.011(3) 0.011(3) 0.011(3) 0.015(4)
C2 0.033(5) 0.029(4) 0.009(3) 0.000(3) 0.005(3) -0.002(4)
S2 0.0625(16) 0.0472(14) 0.0053(8) -0.0011(8) -0.0014(8) 0.0202(12)
C4 0.038(5) 0.028(4) 0.020(4) -0.001(3) 0.003(3) 0.007(4)
N4 0.063(6) 0.039(4) 0.012(3) -0.004(3) -0.008(3) 0.017(4)
C3 0.050(6) 0.028(4) 0.012(3) 0.007(3) 0.002(3) 0.010(4)
N3 0.078(7) 0.039(5) 0.015(3) -0.003(3) 0.006(3) 0.018(4)
C5 0.034(5) 0.043(5) 0.013(3) 0.006(3) 0.005(3) 0.011(4)
C9 0.046(8) 0.048(7) 0.124(12) -0.006(7) 0.020(8) 0.000(6)
C8 0.035(6) 0.033(5) 0.040(5) -0.006(4) 0.004(4) 0.004(4)
C7 0.041(6) 0.049(6) 0.009(3) 0.000(3) -0.002(3) 0.011(4)
C6 0.044(7) 0.051(7) 0.058(7) 0.007(6) 0.009(5) 0.010(6)

loop_
_atom_type_symbol
_atom_type_description
_atom_type_scat_dispersion_real
_atom_type_scat_dispersion_imag
_atom_type_scat_source
C C -0.00202 0.00197 'L. Kissel & R.H. Pratt, Acta Cryst A (1990), A46, 170-175.'
H H 0.0000 0.0000 'L. Kissel & R.H. Pratt, Acta Cryst A (1990), A46, 170-175.'
N N -0.00306 0.00403 'L. Kissel & R.H. Pratt, Acta Cryst A (1990), A46, 170-175.'
S S 0.12060 0.14800 'L. Kissel & R.H. Pratt, Acta Cryst A (1990), A46, 170-175.'
Au Au -3.50355 10.12326 'L. Kissel & R.H. Pratt, Acta Cryst A (1990), A46, 170-175.'

loop_
_geom_angle_atom_site_label_1
_geom_angle_atom_site_label_2
_geom_angle_atom_site_label_3
_geom_angle
_geom_angle_site_symmetry_1
_geom_angle_site_symmetry_3
S2 Au1 S1 172.71(7) 5_666 .
S2 Au1 Au1 93.11(5) 5_666 5_666
S1 Au1 Au1 93.95(4) . 5_666
S2 Au1 Au1 88.15(5) 5_666 2_655
S1 Au1 Au1 85.47(4) . 2_655
Au1 Au1 Au1 165.12(3) 5_666 2_655
C2 C1 S2 116.3(5) . .
C2 C1 S1 115.3(5) . .
S2 C1 S1 128.4(5) . .
C1 S1 Au1 111.7(3) . .
N2 N1 C5 108.7(8) . .
N1 N2 C8 110.8(7) . .
C1 C2 C3 120.9(7) . .
C1 C2 C4 122.4(7) . .
C3 C2 C4 116.7(7) . .
C1 S2 Au1 112.8(3) . 5_666
N4 C4 C2 179.0(9) . .
N3 C3 C2 178.6(9) . .
N1 C5 C7 106.8(8) . .
N1 C5 C6 122.2(9) . .
C7 C5 C6 131.0(8) . .
N2 C8 C7 106.1(8) . .
N2 C8 C9 122.9(10) . .
C7 C8 C9 131.0(9) . .
C5 C7 C8 107.6(7) . .

loop_
_geom_bond_atom_site_label_1
_geom_bond_atom_site_label_2
_geom_bond_distance
_geom_bond_site_symmetry_2
Au1 S2 2.287(2) 5_666
Au1 S1 2.288(2) .
Au1 Au1 2.7998(8) 5_666
Au1 Au1 2.9840(9) 2_655
C1 C2 1.401(11) .
C1 S2 1.705(7) .
C1 S1 1.719(7) .
N1 N2 1.309(11) .
N1 C5 1.349(9) .
N2 C8 1.330(12) .
C2 C3 1.407(10) .
C2 C4 1.436(10) .
S2 Au1 2.287(2) 5_666
C4 N4 1.146(10) .
C3 N3 1.171(10) .
C5 C7 1.367(13) .
C5 C6 1.472(13) .
C9 C8 1.482(14) .
C8 C7 1.379(12) .
